data_2230624
loop_
_publ_author_name
'Dong, Jian-Yu'
'You, Tian-Pa'

_publ_section_title
;
 3-(2-Bromobenzyl)-1-methyl-1<i>H</i>-imidazol-3-ium bromide
;
_journal_coeditor_code FF2011
_journal_issue 7
_journal_name_full 'Acta Crystallographica Section E'
_journal_page_first o1568
_journal_paper_doi 10.1107/S1600536811019842
_journal_volume 67
_journal_year 2011
_chemical_formula_iupac 'C11 H12 Br N2 +, Br -'
_chemical_formula_moiety 'C11 H12 Br N2 +, Br -'
_chemical_formula_sum 'C11 H12 Br2 N2'
_chemical_formula_weight 332.05
_chemical_name_systematic
;
3-(2-Bromobenzyl)-1-methyl-1<i>H</i>-imidazol-3-ium bromide
;
_space_group_IT_number 61
_symmetry_cell_setting orthorhombic
_symmetry_space_group_name_Hall '-P 2ac 2ab'
_symmetry_space_group_name_H-M 'P b c a'
_atom_sites_solution_hydrogens geom
_atom_sites_solution_primary direct
_atom_sites_solution_secondary difmap
_audit_creation_method SHELXL-97
_cell_angle_alpha 90.00
_cell_angle_beta 90.00
_cell_angle_gamma 90.00
_cell_formula_units_Z 8
_cell_length_a 8.4548(10)
_cell_length_b 13.9166(13)
_cell_length_c 20.831(2)
_cell_measurement_reflns_used 992
_cell_measurement_temperature 298(2)
_cell_measurement_theta_max 25.163
_cell_measurement_theta_min 2.599
_cell_volume 2451.0(4)
_computing_cell_refinement 'SAINT (Bruker, 2007)'
_computing_data_collection 'SMART (Bruker, 2007)'
_computing_data_reduction 'SAINT (Bruker, 2007)'
_computing_molecular_graphics 'SHELXTL (Sheldrick, 2008)'
_computing_publication_material 'SHELXTL (Sheldrick, 2008)'
_computing_structure_refinement 'SHELXTL (Sheldrick, 2008)'
_computing_structure_solution 'SHELXTL (Sheldrick, 2008)'
_diffrn_ambient_temperature 298(2)
_diffrn_measured_fraction_theta_full 1.000
_diffrn_measured_fraction_theta_max 1.000
_diffrn_measurement_device_type 'Bruker SMART 1K CCD area-detector'
_diffrn_measurement_method '\f and \w'
_diffrn_radiation_monochromator graphite
_diffrn_radiation_source 'fine-focus sealed tube'
_diffrn_radiation_type MoK\a
_diffrn_radiation_wavelength 0.71073
_diffrn_reflns_av_R_equivalents 0.1264
_diffrn_reflns_av_sigmaI/netI 0.0873
_diffrn_reflns_limit_h_max 9
_diffrn_reflns_limit_h_min -10
_diffrn_reflns_limit_k_max 16
_diffrn_reflns_limit_k_min -15
_diffrn_reflns_limit_l_max 24
_diffrn_reflns_limit_l_min -15
_diffrn_reflns_number 9279
_diffrn_reflns_theta_full 25.00
_diffrn_reflns_theta_max 25.00
_diffrn_reflns_theta_min 1.96
_exptl_absorpt_coefficient_mu 6.584
_exptl_absorpt_correction_T_max 0.3385
_exptl_absorpt_correction_T_min 0.1685
_exptl_absorpt_correction_type multi-scan
_exptl_absorpt_process_details '(SADABS; Sheldrick, 1996)'
_exptl_crystal_colour colourless
_exptl_crystal_density_diffrn 1.800
_exptl_crystal_density_method 'not measured'
_exptl_crystal_description block
_exptl_crystal_F_000 1296
_exptl_crystal_size_max 0.42
_exptl_crystal_size_mid 0.40
_exptl_crystal_size_min 0.21
_refine_diff_density_max 0.744
_refine_diff_density_min -0.645
_refine_ls_extinction_coef 0.0051(4)
_refine_ls_extinction_expression Fc^*^=kFc[1+0.001xFc^2^\l^3^/sin(2\q)]^-1/4^
_refine_ls_extinction_method 'SHELXTL (Sheldrick, 2008)'
_refine_ls_goodness_of_fit_ref 1.187
_refine_ls_hydrogen_treatment constr
_refine_ls_matrix_type full
_refine_ls_number_parameters 138
_refine_ls_number_reflns 2158
_refine_ls_number_restraints 0
_refine_ls_restrained_S_all 1.187
_refine_ls_R_factor_all 0.1001
_refine_ls_R_factor_gt 0.0641
_refine_ls_shift/su_max 0.000
_refine_ls_shift/su_mean 0.000
_refine_ls_structure_factor_coef Fsqd
_refine_ls_weighting_details 'calc w=1/[\s^2^(Fo^2^)+(0.0439P)^2^+1.6882P] where P=(Fo^2^+2Fc^2^)/3'
_refine_ls_weighting_scheme calc
_refine_ls_wR_factor_gt 0.1195
_refine_ls_wR_factor_ref 0.1304
_reflns_number_gt 1530
_reflns_number_total 2158
_reflns_threshold_expression I>2\s(I)
_cod_data_source_file ff2011.cif
_cod_data_source_block I
_cod_original_cell_volume 2451.1(5)
_cod_database_code 2230624
_cod_database_fobs_code 2230624

loop_
_symmetry_equiv_pos_as_xyz
'x, y, z'
'-x+1/2, -y, z+1/2'
'-x, y+1/2, -z+1/2'
'x+1/2, -y+1/2, -z'
'-x, -y, -z'
'x-1/2, y, -z-1/2'
'x, -y-1/2, z-1/2'
'-x-1/2, y-1/2, z'

loop_
_atom_site_type_symbol
_atom_site_label
_atom_site_fract_x
_atom_site_fract_y
_atom_site_fract_z
_atom_site_U_iso_or_equiv
_atom_site_adp_type
_atom_site_calc_flag
_atom_site_refinement_flags
_atom_site_occupancy
_atom_site_symmetry_multiplicity
_atom_site_disorder_assembly
_atom_site_disorder_group
Br Br1 0.76580(9) 0.05373(6) 0.26368(5) 0.0618(4) Uani d . 1 1 . .
Br Br2 0.09361(7) 0.16571(5) 0.46240(4) 0.0464(3) Uani d . 1 1 . .
N N1 0.6110(5) 0.0692(4) 0.4078(3) 0.0320(14) Uani d . 1 1 . .
N N2 0.4228(6) -0.0365(4) 0.4189(3) 0.0346(14) Uani d . 1 1 . .
C C1 0.4546(7) 0.0545(5) 0.4031(3) 0.0329(17) Uani d . 1 1 . .
H H1 0.3803 0.1002 0.3908 0.039 Uiso calc R 1 1 . .
C C2 0.5601(8) -0.0806(5) 0.4353(4) 0.0444(19) Uani d . 1 1 . .
H H2 0.5716 -0.1438 0.4490 0.053 Uiso calc R 1 1 . .
C C3 0.6759(8) -0.0158(5) 0.4282(4) 0.0434(19) Uani d . 1 1 . .
H H3 0.7827 -0.0267 0.4359 0.052 Uiso calc R 1 1 . .
C C4 0.6935(7) 0.1600(5) 0.3952(4) 0.0393(19) Uani d . 1 1 . .
H H4A 0.8059 0.1473 0.3913 0.047 Uiso calc R 1 1 . .
H H4B 0.6785 0.2026 0.4315 0.047 Uiso calc R 1 1 . .
C C5 0.6377(6) 0.2087(5) 0.3363(4) 0.0337(18) Uani d . 1 1 . .
C C6 0.6590(7) 0.1733(5) 0.2750(4) 0.041(2) Uani d . 1 1 . .
C C7 0.6039(9) 0.2206(8) 0.2210(4) 0.061(2) Uani d . 1 1 . .
H H7 0.6185 0.1945 0.1803 0.073 Uiso calc R 1 1 . .
C C8 0.5265(10) 0.3076(8) 0.2288(6) 0.069(3) Uani d . 1 1 . .
H H8 0.4887 0.3404 0.1930 0.083 Uiso calc R 1 1 . .
C C9 0.5056(9) 0.3454(7) 0.2885(6) 0.068(3) Uani d . 1 1 . .
H H9 0.4543 0.4040 0.2933 0.082 Uiso calc R 1 1 . .
C C10 0.5604(8) 0.2968(5) 0.3419(4) 0.049(2) Uani d . 1 1 . .
H H10 0.5454 0.3233 0.3824 0.059 Uiso calc R 1 1 . .
C C11 0.2652(7) -0.0794(6) 0.4187(4) 0.056(2) Uani d . 1 1 . .
H H11A 0.1878 -0.0308 0.4279 0.084 Uiso calc R 1 1 . .
H H11B 0.2599 -0.1288 0.4508 0.084 Uiso calc R 1 1 . .
H H11C 0.2442 -0.1068 0.3773 0.084 Uiso calc R 1 1 . .

loop_
_atom_site_aniso_label
_atom_site_aniso_U_11
_atom_site_aniso_U_22
_atom_site_aniso_U_33
_atom_site_aniso_U_12
_atom_site_aniso_U_13
_atom_site_aniso_U_23
Br1 0.0619(5) 0.0619(6) 0.0615(8) -0.0090(4) 0.0169(4) -0.0205(5)
Br2 0.0390(4) 0.0502(5) 0.0500(7) 0.0086(3) -0.0099(3) 0.0048(4)
N1 0.030(3) 0.041(3) 0.025(4) 0.007(3) -0.002(2) 0.000(3)
N2 0.041(3) 0.035(3) 0.029(4) -0.001(3) 0.002(3) 0.000(3)
C1 0.031(3) 0.045(4) 0.023(5) 0.006(3) -0.005(3) 0.002(3)
C2 0.049(4) 0.042(4) 0.043(6) 0.010(4) 0.003(3) 0.002(4)
C3 0.041(4) 0.056(5) 0.034(5) 0.020(4) -0.003(3) 0.003(4)
C4 0.034(3) 0.045(4) 0.039(6) -0.005(3) -0.005(3) -0.003(4)
C5 0.025(3) 0.039(4) 0.037(6) -0.011(3) -0.002(3) 0.004(4)
C6 0.032(3) 0.044(4) 0.048(6) -0.019(3) 0.004(3) -0.002(4)
C7 0.055(5) 0.094(7) 0.033(6) -0.031(5) 0.003(4) 0.013(5)
C8 0.051(5) 0.087(8) 0.069(9) -0.010(5) -0.003(5) 0.045(6)
C9 0.057(5) 0.066(6) 0.081(9) 0.003(4) 0.010(5) 0.030(6)
C10 0.045(4) 0.051(5) 0.052(7) -0.005(3) 0.000(4) 0.005(4)
C11 0.045(4) 0.062(5) 0.060(7) -0.015(4) 0.001(4) -0.005(5)

loop_
_atom_type_symbol
_atom_type_description
_atom_type_scat_dispersion_real
_atom_type_scat_dispersion_imag
_atom_type_scat_source
C C 0.0033 0.0016 'International Tables Vol C Tables 4.2.6.8 and 6.1.1.4'
H H 0.0000 0.0000 'International Tables Vol C Tables 4.2.6.8 and 6.1.1.4'
N N 0.0061 0.0033 'International Tables Vol C Tables 4.2.6.8 and 6.1.1.4'
Br Br -0.2901 2.4595 'International Tables Vol C Tables 4.2.6.8 and 6.1.1.4'

loop_
_geom_angle_atom_site_label_1
_geom_angle_atom_site_label_2
_geom_angle_atom_site_label_3
_geom_angle_site_symmetry_1
_geom_angle_site_symmetry_3
_geom_angle
_geom_angle_publ_flag
C1 N1 C3 . . 106.5(6) ?
C1 N1 C4 . . 126.0(5) ?
C3 N1 C4 . . 127.5(5) ?
C1 N2 C2 . . 108.6(5) ?
C1 N2 C11 . . 124.8(6) ?
C2 N2 C11 . . 126.6(6) ?
N2 C1 N1 . . 109.0(5) ?
N2 C1 H1 . . 125.5 ?
N1 C1 H1 . . 125.5 ?
C3 C2 N2 . . 107.1(6) ?
C3 C2 H2 . . 126.5 ?
N2 C2 H2 . . 126.5 ?
C2 C3 N1 . . 108.8(6) ?
C2 C3 H3 . . 125.6 ?
N1 C3 H3 . . 125.6 ?
N1 C4 C5 . . 113.1(5) ?
N1 C4 H4A . . 109.0 ?
C5 C4 H4A . . 109.0 ?
N1 C4 H4B . . 109.0 ?
C5 C4 H4B . . 109.0 ?
H4A C4 H4B . . 107.8 ?
C6 C5 C10 . . 116.9(7) ?
C6 C5 C4 . . 124.2(7) ?
C10 C5 C4 . . 118.9(7) ?
C5 C6 C7 . . 122.6(8) ?
C5 C6 Br1 . . 119.2(6) ?
C7 C6 Br1 . . 118.2(7) ?
C6 C7 C8 . . 118.6(9) ?
C6 C7 H7 . . 120.7 ?
C8 C7 H7 . . 120.7 ?
C9 C8 C7 . . 120.4(9) ?
C9 C8 H8 . . 119.8 ?
C7 C8 H8 . . 119.8 ?
C8 C9 C10 . . 120.2(9) ?
C8 C9 H9 . . 119.9 ?
C10 C9 H9 . . 119.9 ?
C9 C10 C5 . . 121.3(9) ?
C9 C10 H10 . . 119.3 ?
C5 C10 H10 . . 119.3 ?
N2 C11 H11A . . 109.5 ?
N2 C11 H11B . . 109.5 ?
H11A C11 H11B . . 109.5 ?
N2 C11 H11C . . 109.5 ?
H11A C11 H11C . . 109.5 ?
H11B C11 H11C . . 109.5 ?

loop_
_geom_bond_atom_site_label_1
_geom_bond_atom_site_label_2
_geom_bond_site_symmetry_2
_geom_bond_distance
_geom_bond_publ_flag
Br1 C6 . 1.908(7) ?
N1 C1 . 1.342(7) ?
N1 C3 . 1.372(8) ?
N1 C4 . 1.466(8) ?
N2 C1 . 1.336(9) ?
N2 C2 . 1.357(8) ?
N2 C11 . 1.460(8) ?
C1 H1 . 0.9300 ?
C2 C3 . 1.338(10) ?
C2 H2 . 0.9300 ?
C3 H3 . 0.9300 ?
C4 C5 . 1.480(10) ?
C4 H4A . 0.9700 ?
C4 H4B . 0.9700 ?
C5 C6 . 1.380(10) ?
C5 C10 . 1.393(9) ?
C6 C7 . 1.385(11) ?
C7 C8 . 1.386(13) ?
C7 H7 . 0.9300 ?
C8 C9 . 1.362(14) ?
C8 H8 . 0.9300 ?
C9 C10 . 1.382(12) ?
C9 H9 . 0.9300 ?
C10 H10 . 0.9300 ?
C11 H11A . 0.9600 ?
C11 H11B . 0.9600 ?
C11 H11C . 0.9600 ?

loop_
_geom_hbond_atom_site_label_D
_geom_hbond_atom_site_label_H
_geom_hbond_atom_site_label_A
_geom_hbond_site_symmetry_A
_geom_hbond_distance_DH
_geom_hbond_distance_HA
_geom_hbond_distance_DA
_geom_hbond_angle_DHA
_geom_hbond_publ_flag
C4 H4A Br2 1_655 0.97 2.86 3.662(6) 141 yes

loop_
_geom_torsion_atom_site_label_1
_geom_torsion_atom_site_label_2
_geom_torsion_atom_site_label_3
_geom_torsion_atom_site_label_4
_geom_torsion_site_symmetry_1
_geom_torsion_site_symmetry_2
_geom_torsion_site_symmetry_3
_geom_torsion_site_symmetry_4
_geom_torsion
_geom_torsion_publ_flag
C2 N2 C1 N1 . . . . 1.3(8) ?
C11 N2 C1 N1 . . . . -179.2(7) ?
C3 N1 C1 N2 . . . . -0.9(8) ?
C4 N1 C1 N2 . . . . -179.3(6) ?
C1 N2 C2 C3 . . . . -1.1(8) ?
C11 N2 C2 C3 . . . . 179.4(7) ?
N2 C2 C3 N1 . . . . 0.5(9) ?
C1 N1 C3 C2 . . . . 0.3(8) ?
C4 N1 C3 C2 . . . . 178.6(7) ?
C1 N1 C4 C5 . . . . -44.1(9) ?
C3 N1 C4 C5 . . . . 137.9(7) ?
N1 C4 C5 C6 . . . . -66.7(8) ?
N1 C4 C5 C10 . . . . 114.2(7) ?
C10 C5 C6 C7 . . . . -1.5(9) ?
C4 C5 C6 C7 . . . . 179.4(6) ?
C10 C5 C6 Br1 . . . . 179.4(4) ?
C4 C5 C6 Br1 . . . . 0.3(8) ?
C5 C6 C7 C8 . . . . 1.0(10) ?
Br1 C6 C7 C8 . . . . -179.8(5) ?
C6 C7 C8 C9 . . . . 0.0(11) ?
C7 C8 C9 C10 . . . . -0.5(12) ?
C8 C9 C10 C5 . . . . 0.0(11) ?
C6 C5 C10 C9 . . . . 1.0(10) ?
C4 C5 C10 C9 . . . . -179.9(6) ?

loop_
_cod_related_entry_id
_cod_related_entry_database
_cod_related_entry_code
1 ChemSpider 30656759
